data_4075906
loop_
_publ_author_name
'Yeh, Wen-Yann'
'Hsiao, Shu-Ching'
'Peng, Shie-Ming'
'Lee, Gene-Hsiang'

_publ_section_title
;
 Synthesis of the N(CH2CH2NCH(o-C6H4)PPh2)3Ligand and Its Complexation
 with Tungsten Carbonyls To Form a 47-Membered Cryptand-Like
 Metallatricycle
;
_journal_issue 14
_journal_name_full Organometallics
_journal_page_first 3365
_journal_paper_doi 10.1021/om050281p
_journal_volume 24
_journal_year 2005
_chemical_formula_sum 'C151.5 H158 Cl7 N8 O11.5 P6 W3'
_chemical_formula_weight 3260.38
_chemical_name_systematic
; 
 ? 
;
_space_group_IT_number 15
_symmetry_cell_setting monoclinic
_symmetry_space_group_name_Hall '-C 2yc'
_symmetry_space_group_name_H-M 'C 1 2/c 1'
_atom_sites_solution_hydrogens geom
_atom_sites_solution_primary direct
_atom_sites_solution_secondary difmap
_audit_creation_method SHELXL-97
_cell_angle_alpha 90.00
_cell_angle_beta 124.3432(5)
_cell_angle_gamma 90.00
_cell_formula_units_Z 8
_cell_length_a 33.3154(4)
_cell_length_b 36.4677(4)
_cell_length_c 28.8983(3)
_cell_measurement_reflns_used all
_cell_measurement_temperature 150(1)
_cell_measurement_theta_max 25.00
_cell_measurement_theta_min 1.00
_cell_volume 28989.0(6)
_computing_cell_refinement DENZO-SMN
_computing_data_collection 'NONIUS COLLECT'
_computing_data_reduction DENZO-SMN
_computing_molecular_graphics 'Bruker SHELXTL'
_computing_publication_material 'Bruker SHELXTL'
_computing_structure_refinement 'SHELXL-97 (Sheldrick, 1997)'
_computing_structure_solution 'SHELXS-97 (Sheldrick, 1990)'
_diffrn_ambient_temperature 150(1)
_diffrn_measured_fraction_theta_full 0.997
_diffrn_measured_fraction_theta_max 0.997
_diffrn_measurement_device_type 'NONIUS KappaCCD'
_diffrn_measurement_method '\w scans'
_diffrn_radiation_monochromator graphite
_diffrn_radiation_source 'fine-focus sealed tube'
_diffrn_radiation_type MoK\a
_diffrn_radiation_wavelength 0.71073
_diffrn_reflns_av_R_equivalents 0.0654
_diffrn_reflns_av_sigmaI/netI 0.0677
_diffrn_reflns_limit_h_max 39
_diffrn_reflns_limit_h_min -38
_diffrn_reflns_limit_k_max 43
_diffrn_reflns_limit_k_min -43
_diffrn_reflns_limit_l_max 34
_diffrn_reflns_limit_l_min -34
_diffrn_reflns_number 73462
_diffrn_reflns_theta_full 25.00
_diffrn_reflns_theta_max 25.00
_diffrn_reflns_theta_min 1.12
_exptl_absorpt_coefficient_mu 2.632
_exptl_absorpt_correction_T_max 0.888
_exptl_absorpt_correction_T_min 0.383
_exptl_absorpt_correction_type multi-scan
_exptl_crystal_colour red
_exptl_crystal_density_diffrn 1.494
_exptl_crystal_density_method 'not measured'
_exptl_crystal_description needle
_exptl_crystal_F_000 13168
_exptl_crystal_size_max 0.60
_exptl_crystal_size_mid 0.12
_exptl_crystal_size_min 0.05
_refine_diff_density_max 2.030
_refine_diff_density_min -2.321
_refine_diff_density_rms 0.199
_refine_ls_extinction_method none
_refine_ls_goodness_of_fit_ref 1.015
_refine_ls_hydrogen_treatment mixed
_refine_ls_matrix_type fullcycle
_refine_ls_number_parameters 1578
_refine_ls_number_reflns 25474
_refine_ls_number_restraints 18
_refine_ls_restrained_S_all 1.016
_refine_ls_R_factor_all 0.1202
_refine_ls_R_factor_gt 0.0731
_refine_ls_shift/su_max 0.012
_refine_ls_shift/su_mean 0.001
_refine_ls_structure_factor_coef Fsqd
_refine_ls_weighting_details 'calc w=1/[\s^2^(Fo^2^)+(0.0964P)^2^+838.0991P] where P=(Fo^2^+2Fc^2^)/3'
_refine_ls_weighting_scheme calc
_refine_ls_wR_factor_gt 0.1898
_refine_ls_wR_factor_ref 0.2347
_reflns_number_gt 16609
_reflns_number_total 25474
_reflns_threshold_expression >2sigma(I)
_cod_data_source_file om050281psi20050413_042715.cif
_cod_data_source_block ic11096
_cod_depositor_comments
;
The following automatic conversions were performed:

'_symmetry_cell_setting' value 'Monoclinic' changed to 'monoclinic'
according to /home/saulius/struct/CIF-dictionaries/cif_core.dic
dictionary named 'cif_core.dic' version 2.4.1 from 2010-06-29.

Automatic conversion script
Id: cif_fix_values 1715 2011-07-08 13:25:40Z adriana 
;
_cod_original_sg_symbol_H-M C2/c
_cod_original_formula_sum 'C151.50 H158 Cl7 N8 O11.50 P6 W3'
_cod_database_code 4075906

loop_
_symmetry_equiv_pos_as_xyz
'x, y, z'
'-x, y, -z+1/2'
'x+1/2, y+1/2, z'
'-x+1/2, y+1/2, -z+1/2'
'-x, -y, -z'
'x, -y, z-1/2'
'-x+1/2, -y+1/2, -z'
'x+1/2, -y+1/2, z-1/2'

loop_
_atom_site_label
_atom_site_type_symbol
_atom_site_fract_x
_atom_site_fract_y
_atom_site_fract_z
_atom_site_U_iso_or_equiv
_atom_site_adp_type
_atom_site_occupancy
_atom_site_symmetry_multiplicity
_atom_site_calc_flag
_atom_site_refinement_flags
_atom_site_disorder_assembly
_atom_site_disorder_group
W1 W -0.153118(18) -0.340859(13) -0.076643(18) 0.04551(15) Uani 1 1 d . . .
W2 W -0.34142(2) -0.371379(13) -0.44299(2) 0.05395(17) Uani 1 1 d . . .
W3 W -0.24901(2) -0.570680(14) -0.22609(2) 0.05098(16) Uani 1 1 d . . .
P1 P -0.19340(12) -0.35400(9) -0.02688(12) 0.0466(7) Uani 1 1 d . . .
P2 P -0.39997(12) -0.33221(9) -0.43614(14) 0.0550(8) Uani 1 1 d . . .
P3 P -0.33816(14) -0.57820(10) -0.27259(17) 0.0632(10) Uani 1 1 d . . .
P4 P -0.06343(13) -0.35174(9) 0.00254(13) 0.0548(9) Uani 1 1 d . . .
P5 P -0.30139(12) -0.32216(9) -0.46739(12) 0.0490(8) Uani 1 1 d . . .
P6 P -0.23714(12) -0.61215(9) -0.28886(12) 0.0486(8) Uani 1 1 d . . .
O1 O -0.1312(3) -0.2581(2) -0.0457(4) 0.062(2) Uani 1 1 d . . .
O2 O -0.1288(4) -0.3321(3) -0.1659(4) 0.072(3) Uani 1 1 d . . .
O3 O -0.2488(3) -0.3122(2) -0.1838(3) 0.065(3) Uani 1 1 d . . .
O4 O -0.2630(5) -0.4280(3) -0.4258(4) 0.099(4) Uani 1 1 d . . .
O5 O -0.4061(5) -0.3890(3) -0.5710(4) 0.116(5) Uani 1 1 d . . .
O6 O -0.3789(5) -0.4460(3) -0.4275(5) 0.118(5) Uani 1 1 d . . .
O7 O -0.1427(4) -0.5422(3) -0.1677(4) 0.084(3) Uani 1 1 d . . .
O8 O -0.2360(4) -0.5264(3) -0.1258(4) 0.081(3) Uani 1 1 d . . .
O9 O -0.2079(5) -0.6361(3) -0.1415(4) 0.086(3) Uani 1 1 d . . .
N1 N -0.2548(4) -0.4292(2) -0.2421(4) 0.046(2) Uani 1 1 d . . .
N2 N -0.1113(4) -0.4378(3) -0.2450(4) 0.057(3) Uani 1 1 d . . .
N3 N -0.1670(4) -0.4025(2) -0.0898(4) 0.047(2) Uani 1 1 d . . .
N4 N -0.2976(3) -0.3554(3) -0.3509(4) 0.046(2) Uani 1 1 d . . .
N5 N -0.2816(3) -0.5260(3) -0.2933(4) 0.051(3) Uani 1 1 d . . .
N6 N -0.0462(5) -0.4390(3) -0.0879(4) 0.070(3) Uani 1 1 d . . .
N7 N -0.1584(4) -0.3461(3) -0.3149(5) 0.061(3) Uani 1 1 d . . .
N8 N -0.1725(5) -0.5223(3) -0.3293(5) 0.071(3) Uani 1 1 d . . .
C1 C -0.1392(4) -0.2895(3) -0.0580(5) 0.050(3) Uani 1 1 d . . .
C2 C -0.1333(5) -0.3367(3) -0.1310(4) 0.053(3) Uani 1 1 d . . .
C3 C -0.2156(5) -0.3243(3) -0.1425(5) 0.049(3) Uani 1 1 d . . .
C4 C -0.2913(6) -0.4064(4) -0.4332(6) 0.078(5) Uani 1 1 d . . .
C5 C -0.3821(6) -0.3825(4) -0.5227(6) 0.078(5) Uani 1 1 d . . .
C6 C -0.3651(6) -0.4168(4) -0.4319(5) 0.086(6) Uani 1 1 d . . .
C7 C -0.1817(6) -0.5537(4) -0.1908(5) 0.066(4) Uani 1 1 d . . .
C8 C -0.2449(6) -0.5422(4) -0.1657(6) 0.064(4) Uani 1 1 d . . .
C9 C -0.2240(6) -0.6114(4) -0.1738(5) 0.070(4) Uani 1 1 d . . .
C10 C -0.2379(5) -0.4098(3) -0.1895(5) 0.051(3) Uani 1 1 d . . .
H10A H -0.2560 -0.4188 -0.1739 0.061 Uiso 1 1 calc R . .
H10B H -0.2443 -0.3832 -0.1969 0.061 Uiso 1 1 calc R . .
C11 C -0.1839(4) -0.4161(3) -0.1473(4) 0.047(3) Uani 1 1 d . . .
H11A H -0.1769 -0.4427 -0.1453 0.056 Uiso 1 1 calc R . .
H11B H -0.1656 -0.4033 -0.1600 0.056 Uiso 1 1 calc R . .
C12 C -0.2907(4) -0.4084(3) -0.2917(5) 0.048(3) Uani 1 1 d . . .
H12A H -0.3101 -0.3930 -0.2830 0.058 Uiso 1 1 calc R . .
H12B H -0.3130 -0.4254 -0.3224 0.058 Uiso 1 1 calc R . .
C13 C -0.2643(4) -0.3838(3) -0.3100(4) 0.045(3) Uani 1 1 d . . .
H13I H -0.2363 -0.3717 -0.2767 0.054 Uiso 1 1 calc R . .
H13J H -0.2516 -0.3992 -0.3273 0.054 Uiso 1 1 calc R . .
C14 C -0.2695(5) -0.4669(3) -0.2444(5) 0.052(3) Uani 1 1 d . . .
H14Y H -0.3051 -0.4680 -0.2625 0.063 Uiso 1 1 calc R . .
H14Z H -0.2532 -0.4768 -0.2059 0.063 Uiso 1 1 calc R . .
C15 C -0.2559(5) -0.4895(3) -0.2773(5) 0.048(3) Uani 1 1 d . . .
H15R H -0.2648 -0.4761 -0.3116 0.057 Uiso 1 1 calc R . .
H15S H -0.2203 -0.4936 -0.2545 0.057 Uiso 1 1 calc R . .
C16 C -0.1637(5) -0.4283(4) -0.0579(5) 0.055(3) Uani 1 1 d . . .
H16A H -0.1688 -0.4525 -0.0723 0.066 Uiso 1 1 calc R . .
C17 C -0.1529(5) -0.4247(4) -0.0013(5) 0.060(4) Uani 1 1 d . . .
C18 C -0.1331(6) -0.4558(4) 0.0332(5) 0.074(4) Uani 1 1 d . . .
H18A H -0.1272 -0.4772 0.0192 0.089 Uiso 1 1 calc R . .
C19 C -0.1220(7) -0.4560(4) 0.0870(6) 0.086(5) Uani 1 1 d . . .
H19A H -0.1068 -0.4767 0.1105 0.103 Uiso 1 1 calc R . .
C20 C -0.1332(6) -0.4260(4) 0.1060(6) 0.078(5) Uani 1 1 d . . .
H20A H -0.1264 -0.4263 0.1427 0.094 Uiso 1 1 calc R . .
C21 C -0.1543(5) -0.3950(4) 0.0730(5) 0.062(4) Uani 1 1 d . . .
H21A H -0.1620 -0.3746 0.0870 0.074 Uiso 1 1 calc R . .
C22 C -0.1642(5) -0.3940(3) 0.0195(5) 0.053(3) Uani 1 1 d . . .
C23 C -0.2030(4) -0.3208(3) 0.0138(4) 0.045(3) Uani 1 1 d . . .
C24 C -0.2376(5) -0.3281(4) 0.0261(5) 0.059(3) Uani 1 1 d . . .
H24A H -0.2551 -0.3506 0.0146 0.071 Uiso 1 1 calc R . .
C25 C -0.2463(5) -0.3025(4) 0.0548(5) 0.060(3) Uani 1 1 d . . .
H25A H -0.2702 -0.3071 0.0623 0.072 Uiso 1 1 calc R . .
C26 C -0.2199(5) -0.2703(4) 0.0727(5) 0.061(4) Uani 1 1 d . . .
H26A H -0.2257 -0.2526 0.0924 0.073 Uiso 1 1 calc R . .
C27 C -0.1851(5) -0.2638(4) 0.0617(5) 0.062(4) Uani 1 1 d . . .
H27A H -0.1665 -0.2419 0.0748 0.075 Uiso 1 1 calc R . .
C28 C -0.1772(4) -0.2889(3) 0.0320(4) 0.051(3) Uani 1 1 d . . .
H28A H -0.1536 -0.2839 0.0241 0.061 Uiso 1 1 calc R . .
C29 C -0.2563(5) -0.3706(4) -0.0763(5) 0.057(3) Uani 1 1 d . . .
C30 C -0.2715(6) -0.4061(4) -0.0783(5) 0.068(4) Uani 1 1 d . . .
H30A H -0.2488 -0.4239 -0.0530 0.082 Uiso 1 1 calc R . .
C31 C -0.3185(6) -0.4159(4) -0.1161(6) 0.087(5) Uani 1 1 d . . .
H31A H -0.3283 -0.4404 -0.1164 0.105 Uiso 1 1 calc R . .
C32 C -0.3527(7) -0.3908(6) -0.1545(8) 0.121(8) Uani 1 1 d . . .
H32A H -0.3849 -0.3983 -0.1826 0.145 Uiso 1 1 calc R . .
C33 C -0.3386(6) -0.3554(5) -0.1506(8) 0.101(6) Uani 1 1 d . . .
H33A H -0.3622 -0.3374 -0.1737 0.122 Uiso 1 1 calc R . .
C34 C -0.2910(5) -0.3452(4) -0.1137(6) 0.072(4) Uani 1 1 d . . .
H34A H -0.2815 -0.3206 -0.1136 0.086 Uiso 1 1 calc R . .
C35 C -0.2946(4) -0.3250(3) -0.3256(5) 0.048(3) Uani 1 1 d . . .
H35A H -0.2708 -0.3245 -0.2863 0.058 Uiso 1 1 calc R . .
C36 C -0.3228(4) -0.2917(3) -0.3496(4) 0.044(3) Uani 1 1 d . . .
C37 C -0.3020(4) -0.2596(3) -0.3174(5) 0.050(3) Uani 1 1 d . . .
H37A H -0.2721 -0.2612 -0.2817 0.060 Uiso 1 1 calc R . .
C38 C -0.3240(5) -0.2264(3) -0.3364(5) 0.052(3) Uani 1 1 d . . .
H38A H -0.3088 -0.2050 -0.3145 0.063 Uiso 1 1 calc R . .
C39 C -0.3680(5) -0.2237(4) -0.3872(6) 0.063(4) Uani 1 1 d . . .
H39A H -0.3826 -0.2003 -0.4011 0.076 Uiso 1 1 calc R . .
C40 C -0.3909(5) -0.2545(3) -0.4176(5) 0.056(3) Uani 1 1 d . . .
H40A H -0.4220 -0.2522 -0.4518 0.068 Uiso 1 1 calc R . .
C41 C -0.3705(4) -0.2892(3) -0.4004(5) 0.048(3) Uani 1 1 d . . .
C42 C -0.4163(5) -0.3517(4) -0.3910(6) 0.067(4) Uani 1 1 d . . .
C43 C -0.4439(9) -0.3834(5) -0.4099(9) 0.123(8) Uani 1 1 d . . .
H43A H -0.4512 -0.3942 -0.4438 0.148 Uiso 1 1 calc R . .
C44 C -0.4612(11) -0.4001(7) -0.3814(10) 0.160(12) Uani 1 1 d . . .
H44A H -0.4817 -0.4211 -0.3964 0.191 Uiso 1 1 calc R . .
C45 C -0.4478(12) -0.3853(8) -0.3302(11) 0.186(15) Uani 1 1 d . . .
H45A H -0.4571 -0.3970 -0.3082 0.223 Uiso 1 1 calc R . .
C46 C -0.4211(9) -0.3537(7) -0.3117(8) 0.136(10) Uani 1 1 d . . .
H46A H -0.4139 -0.3427 -0.2781 0.163 Uiso 1 1 calc R . .
C47 C -0.4039(7) -0.3371(5) -0.3410(7) 0.090(5) Uani 1 1 d . . .
H47A H -0.3839 -0.3159 -0.3263 0.108 Uiso 1 1 calc R . .
C48 C -0.4601(5) -0.3180(4) -0.4943(6) 0.065(4) Uani 1 1 d . . .
C49 C -0.4905(5) -0.2996(4) -0.4833(7) 0.083(5) Uani 1 1 d . . .
H49A H -0.4796 -0.2948 -0.4456 0.100 Uiso 1 1 calc R . .
C50 C -0.5372(6) -0.2880(4) -0.5272(10) 0.121(9) Uani 1 1 d . . .
H50A H -0.5390 -0.2611 -0.5243 0.145 Uiso 1 1 calc R . .
H50B H -0.5611 -0.2991 -0.5214 0.145 Uiso 1 1 calc R . .
C51 C -0.5515(7) -0.2965(6) -0.5829(10) 0.157(14) Uani 1 1 d . . .
H51A H -0.5825 -0.2886 -0.6136 0.189 Uiso 1 1 calc R . .
C52 C -0.5225(7) -0.3154(6) -0.5936(9) 0.140(11) Uani 1 1 d . . .
H52A H -0.5329 -0.3213 -0.6308 0.168 Uiso 1 1 calc R . .
C53 C -0.4781(6) -0.3255(5) -0.5491(6) 0.090(6) Uani 1 1 d . . .
H53A H -0.4577 -0.3388 -0.5565 0.108 Uiso 1 1 calc R . .
C54 C -0.3184(5) -0.5257(3) -0.3442(5) 0.064(4) Uani 1 1 d . . .
H54A H -0.3225 -0.5045 -0.3656 0.077 Uiso 1 1 calc R . .
C55 C -0.3560(5) -0.5554(4) -0.3738(5) 0.064(4) Uani 1 1 d . . .
C56 C -0.3806(5) -0.5553(4) -0.4316(6) 0.081(5) Uani 1 1 d . . .
H56A H -0.3752 -0.5360 -0.4495 0.097 Uiso 1 1 calc R . .
C57 C -0.4141(5) -0.5841(5) -0.4647(6) 0.086(6) Uani 1 1 d . . .
H57A H -0.4308 -0.5844 -0.5043 0.103 Uiso 1 1 calc R . .
C58 C -0.4212(6) -0.6113(4) -0.4368(7) 0.083(5) Uani 1 1 d . . .
H58A H -0.4418 -0.6314 -0.4574 0.099 Uiso 1 1 calc R . .
C59 C -0.3993(5) -0.6098(4) -0.3804(6) 0.074(4) Uani 1 1 d . . .
H59A H -0.4065 -0.6283 -0.3629 0.089 Uiso 1 1 calc R . .
C60 C -0.3663(5) -0.5819(4) -0.3469(6) 0.060(4) Uani 1 1 d . . .
C61 C -0.3684(5) -0.5376(4) -0.2679(7) 0.074(4) Uani 1 1 d . . .
C62 C -0.4000(6) -0.5165(6) -0.3108(8) 0.121(9) Uani 1 1 d . . .
H62A H -0.4095 -0.5226 -0.3476 0.146 Uiso 1 1 calc R . .
C63 C -0.4196(10) -0.4848(7) -0.3018(10) 0.190(16) Uani 1 1 d . . .
H63A H -0.4405 -0.4685 -0.3316 0.227 Uiso 1 1 calc R . .
C64 C -0.4071(9) -0.4787(6) -0.2492(9) 0.150(11) Uani 1 1 d . . .
H64A H -0.4201 -0.4577 -0.2427 0.180 Uiso 1 1 calc R . .
C65 C -0.3777(7) -0.5003(6) -0.2057(9) 0.109(7) Uani 1 1 d . . .
H65A H -0.3714 -0.4958 -0.1698 0.131 Uiso 1 1 calc R . .
C66 C -0.3576(6) -0.5282(4) -0.2144(7) 0.083(5) Uani 1 1 d . . .
H66A H -0.3347 -0.5427 -0.1832 0.100 Uiso 1 1 calc R . .
C67 C -0.3685(6) -0.6131(4) -0.2543(8) 0.080(5) Uani 1 1 d . . .
C68 C -0.4192(7) -0.6131(5) -0.2848(10) 0.124(9) Uani 1 1 d . . .
H68A H -0.4325 -0.6199 -0.3241 0.148 Uiso 1 1 calc R . .
H68B H -0.4305 -0.5879 -0.2850 0.148 Uiso 1 1 calc R . .
C69 C -0.4386(8) -0.6387(6) -0.2621(11) 0.118(8) Uani 1 1 d . . .
H69A H -0.4728 -0.6409 -0.2809 0.141 Uiso 1 1 calc R . .
C70 C -0.4089(9) -0.6592(5) -0.2149(10) 0.114(8) Uani 1 1 d . . .
H70A H -0.4229 -0.6754 -0.2019 0.137 Uiso 1 1 calc R . .
C71 C -0.3584(9) -0.6569(4) -0.1855(9) 0.101(7) Uani 1 1 d . . .
H71A H -0.3385 -0.6708 -0.1522 0.121 Uiso 1 1 calc R . .
C72 C -0.3371(8) -0.6342(4) -0.2050(8) 0.097(6) Uani 1 1 d . . .
H72A H -0.3167 -0.6498 -0.2121 0.116 Uiso 1 1 calc R . .
H72B H -0.3149 -0.6171 -0.1745 0.116 Uiso 1 1 calc R . .
C73 C -0.0963(6) -0.4488(4) -0.1877(5) 0.066(4) Uani 1 1 d . . .
H73A H -0.1253 -0.4485 -0.1863 0.079 Uiso 1 1 calc R . .
H73B H -0.0839 -0.4743 -0.1807 0.079 Uiso 1 1 calc R . .
C74 C -0.0586(6) -0.4251(4) -0.1425(5) 0.065(4) Uani 1 1 d . . .
H74A H -0.0708 -0.3996 -0.1481 0.078 Uiso 1 1 calc R . .
H74B H -0.0293 -0.4251 -0.1432 0.078 Uiso 1 1 calc R . .
C75 C -0.1309(5) -0.3999(3) -0.2566(5) 0.056(3) Uani 1 1 d . . .
H75A H -0.1058 -0.3835 -0.2271 0.068 Uiso 1 1 calc R . .
H75B H -0.1593 -0.3994 -0.2540 0.068 Uiso 1 1 calc R . .
C76 C -0.1463(5) -0.3849(4) -0.3131(5) 0.060(3) Uani 1 1 d . . .
H76A H -0.1195 -0.3876 -0.3184 0.072 Uiso 1 1 calc R . .
H76B H -0.1749 -0.3985 -0.3434 0.072 Uiso 1 1 calc R . .
C77 C -0.1495(5) -0.4623(4) -0.2875(5) 0.060(3) Uani 1 1 d . . .
H77A H -0.1592 -0.4539 -0.3251 0.072 Uiso 1 1 calc R . .
H77B H -0.1784 -0.4603 -0.2860 0.072 Uiso 1 1 calc R . .
C78 C -0.1344(6) -0.5032(3) -0.2806(6) 0.065(4) Uani 1 1 d . . .
H78A H -0.1033 -0.5057 -0.2774 0.078 Uiso 1 1 calc R . .
H78B H -0.1300 -0.5135 -0.2463 0.078 Uiso 1 1 calc R . .
C79 C -0.0563(5) -0.4182(4) -0.0603(5) 0.062(4) Uani 1 1 d . . .
H79A H -0.0729 -0.3959 -0.0770 0.074 Uiso 1 1 calc R . .
C80 C -0.0435(5) -0.4270(4) -0.0040(5) 0.064(4) Uani 1 1 d . . .
C81 C -0.0269(6) -0.4615(4) 0.0177(6) 0.074(4) Uani 1 1 d . . .
H81A H -0.0277 -0.4803 -0.0055 0.089 Uiso 1 1 calc R . .
C82 C -0.0089(7) -0.4690(5) 0.0733(6) 0.094(6) Uani 1 1 d . . .
H82A H 0.0021 -0.4931 0.0876 0.113 Uiso 1 1 calc R . .
C83 C -0.0068(6) -0.4427(4) 0.1072(6) 0.084(5) Uani 1 1 d . . .
H83A H 0.0058 -0.4483 0.1452 0.101 Uiso 1 1 calc R . .
C84 C -0.0230(5) -0.4073(5) 0.0871(5) 0.073(4) Uani 1 1 d . . .
H84A H -0.0213 -0.3889 0.1114 0.088 Uiso 1 1 calc R . .
C85 C -0.0418(5) -0.3989(4) 0.0308(5) 0.068(4) Uani 1 1 d . . .
C86 C -0.0426(5) -0.3232(4) 0.0646(5) 0.065(4) Uani 1 1 d . . .
C87 C -0.0656(5) -0.3269(5) 0.0926(5) 0.075(5) Uani 1 1 d . . .
H87A H -0.0899 -0.3452 0.0807 0.091 Uiso 1 1 calc R . .
C88 C -0.0534(6) -0.3037(5) 0.1385(6) 0.089(6) Uani 1 1 d . . .
H88A H -0.0685 -0.3068 0.1580 0.107 Uiso 1 1 calc R . .
C89 C -0.0193(6) -0.2769(5) 0.1538(7) 0.103(7) Uani 1 1 d . . .
H89A H -0.0118 -0.2608 0.1835 0.123 Uiso 1 1 calc R . .
C90 C 0.0048(7) -0.2725(5) 0.1270(7) 0.095(6) Uani 1 1 d . . .
H90A H 0.0289 -0.2541 0.1390 0.114 Uiso 1 1 calc R . .
C91 C -0.0071(5) -0.2957(4) 0.0826(6) 0.078(5) Uani 1 1 d . . .
H91A H 0.0090 -0.2930 0.0642 0.093 Uiso 1 1 calc R . .
C92 C -0.0189(5) -0.3380(4) -0.0123(5) 0.060(4) Uani 1 1 d . . .
C93 C 0.0260(5) -0.3558(4) 0.0112(6) 0.071(4) Uani 1 1 d . . .
H93A H 0.0329 -0.3770 0.0337 0.085 Uiso 1 1 calc R . .
C94 C 0.0600(6) -0.3436(5) 0.0025(8) 0.093(6) Uani 1 1 d . . .
H94A H 0.0902 -0.3559 0.0185 0.111 Uiso 1 1 calc R . .
C95 C 0.0493(6) -0.3131(5) -0.0299(8) 0.091(5) Uani 1 1 d . . .
H95A H 0.0732 -0.3041 -0.0352 0.110 Uiso 1 1 calc R . .
C96 C 0.0065(5) -0.2952(5) -0.0549(7) 0.080(5) Uani 1 1 d . . .
H96A H -0.0001 -0.2745 -0.0782 0.096 Uiso 1 1 calc R . .
C97 C -0.0275(5) -0.3078(4) -0.0456(6) 0.072(4) Uani 1 1 d . . .
H97A H -0.0577 -0.2953 -0.0626 0.086 Uiso 1 1 calc R . .
C98 C -0.2019(4) -0.3377(3) -0.3526(5) 0.049(3) Uani 1 1 d . . .
H98A H -0.2237 -0.3565 -0.3762 0.059 Uiso 1 1 calc R . .
C99 C -0.2202(4) -0.2998(4) -0.3612(5) 0.054(3) Uani 1 1 d . . .
C100 C -0.1931(5) -0.2733(4) -0.3178(5) 0.057(3) Uani 1 1 d . . .
H10C H -0.1652 -0.2807 -0.2827 0.068 Uiso 1 1 calc R . .
C101 C -0.2070(5) -0.2369(4) -0.3263(5) 0.061(4) Uani 1 1 d . . .
H10D H -0.1888 -0.2194 -0.2973 0.073 Uiso 1 1 calc R . .
C102 C -0.2477(4) -0.2259(3) -0.3774(5) 0.052(3) Uani 1 1 d . . .
H10E H -0.2571 -0.2009 -0.3838 0.063 Uiso 1 1 calc R . .
C103 C -0.2750(5) -0.2516(3) -0.4195(5) 0.052(3) Uani 1 1 d . . .
H10F H -0.3029 -0.2435 -0.4541 0.062 Uiso 1 1 calc R . .
C104 C -0.2629(4) -0.2889(3) -0.4129(5) 0.050(3) Uani 1 1 d . . .
C105 C -0.2614(6) -0.3395(4) -0.4881(6) 0.066(4) Uani 1 1 d . . .
C106 C -0.2187(6) -0.3229(5) -0.4718(6) 0.075(4) Uani 1 1 d . . .
H10G H -0.2071 -0.3028 -0.4464 0.090 Uiso 1 1 calc R . .
C107 C -0.1922(7) -0.3353(6) -0.4921(7) 0.097(6) Uani 1 1 d . . .
H10H H -0.1622 -0.3239 -0.4800 0.116 Uiso 1 1 calc R . .
C108 C -0.2081(8) -0.3631(6) -0.5285(7) 0.109(8) Uani 1 1 d . . .
H10I H -0.1893 -0.3716 -0.5416 0.131 Uiso 1 1 calc R . .
C109 C -0.2520(9) -0.3795(5) -0.5468(7) 0.107(7) Uani 1 1 d . . .
H10J H -0.2638 -0.3988 -0.5734 0.128 Uiso 1 1 calc R . .
C110 C -0.2788(6) -0.3681(4) -0.5268(6) 0.073(4) Uani 1 1 d . . .
H11C H -0.3089 -0.3796 -0.5393 0.087 Uiso 1 1 calc R . .
C111 C -0.3417(4) -0.2926(3) -0.5282(5) 0.046(3) Uani 1 1 d . . .
C112 C -0.3291(6) -0.2782(4) -0.5632(6) 0.073(4) Uani 1 1 d . . .
H11D H -0.2978 -0.2831 -0.5551 0.088 Uiso 1 1 calc R . .
C113 C -0.3613(5) -0.2573(4) -0.6089(6) 0.072(4) Uani 1 1 d . . .
H11E H -0.3522 -0.2483 -0.6326 0.087 Uiso 1 1 calc R . .
C114 C -0.4063(5) -0.2491(3) -0.6209(5) 0.057(3) Uani 1 1 d . . .
H11F H -0.4283 -0.2339 -0.6519 0.069 Uiso 1 1 calc R . .
C115 C -0.4180(6) -0.2628(5) -0.5880(7) 0.084(5) Uani 1 1 d . . .
H11G H -0.4495 -0.2578 -0.5966 0.101 Uiso 1 1 calc R . .
C116 C -0.3869(5) -0.2840(4) -0.5417(6) 0.074(4) Uani 1 1 d . . .
H11H H -0.3971 -0.2928 -0.5190 0.089 Uiso 1 1 calc R . .
C117 C -0.1974(5) -0.5446(4) -0.3226(5) 0.059(3) Uani 1 1 d . . .
H11I H -0.1892 -0.5483 -0.2856 0.070 Uiso 1 1 calc R . .
C118 C -0.2388(5) -0.5657(3) -0.3685(5) 0.058(3) Uani 1 1 d . . .
C119 C -0.2552(6) -0.5540(4) -0.4231(5) 0.072(4) Uani 1 1 d . . .
H11J H -0.2404 -0.5336 -0.4284 0.086 Uiso 1 1 calc R . .
C120 C -0.2932(6) -0.5727(4) -0.4690(6) 0.076(5) Uani 1 1 d . . .
H12C H -0.3054 -0.5645 -0.5059 0.091 Uiso 1 1 calc R . .
C121 C -0.3133(6) -0.6035(4) -0.4610(5) 0.073(4) Uani 1 1 d . . .
H12D H -0.3391 -0.6161 -0.4927 0.088 Uiso 1 1 calc R . .
C122 C -0.2960(5) -0.6160(4) -0.4071(5) 0.062(4) Uani 1 1 d . . .
H12E H -0.3099 -0.6373 -0.4027 0.075 Uiso 1 1 calc R . .
C123 C -0.2585(5) -0.5976(4) -0.3595(5) 0.054(3) Uani 1 1 d . . .
C124 C -0.1732(5) -0.6246(3) -0.2605(5) 0.054(3) Uani 1 1 d . . .
C125 C -0.1567(5) -0.6289(4) -0.2944(6) 0.058(3) Uani 1 1 d . . .
H12F H -0.1784 -0.6249 -0.3335 0.070 Uiso 1 1 calc R . .
C126 C -0.1093(5) -0.6388(4) -0.2724(6) 0.071(4) Uani 1 1 d . . .
H12G H -0.0983 -0.6409 -0.2963 0.086 Uiso 1 1 calc R . .
C127 C -0.0778(5) -0.6457(5) -0.2161(6) 0.077(4) Uani 1 1 d . . .
H12H H -0.0450 -0.6522 -0.2011 0.092 Uiso 1 1 calc R . .
C128 C -0.0934(5) -0.6433(4) -0.1819(6) 0.078(5) Uani 1 1 d . . .
H12I H -0.0720 -0.6494 -0.1433 0.094 Uiso 1 1 calc R . .
C129 C -0.1415(5) -0.6317(4) -0.2031(5) 0.065(4) Uani 1 1 d . . .
H12J H -0.1520 -0.6287 -0.1788 0.078 Uiso 1 1 calc R . .
C130 C -0.2632(5) -0.6582(3) -0.3017(5) 0.051(3) Uani 1 1 d . . .
C131 C -0.2982(5) -0.6660(3) -0.2912(5) 0.054(3) Uani 1 1 d . . .
H13K H -0.3076 -0.6473 -0.2763 0.065 Uiso 1 1 calc R . .
C132 C -0.3196(5) -0.7002(4) -0.3019(5) 0.059(3) Uani 1 1 d . . .
H13L H -0.3435 -0.7048 -0.2944 0.071 Uiso 1 1 calc R . .
C133 C -0.3063(5) -0.7271(4) -0.3230(5) 0.060(3) Uani 1 1 d . . .
H13M H -0.3217 -0.7504 -0.3312 0.072 Uiso 1 1 calc R . .
C134 C -0.2711(5) -0.7214(4) -0.3329(6) 0.061(3) Uani 1 1 d . . .
H13N H -0.2617 -0.7406 -0.3471 0.073 Uiso 1 1 calc R . .
C135 C -0.2492(5) -0.6872(3) -0.3219(5) 0.057(3) Uani 1 1 d . . .
H13O H -0.2244 -0.6832 -0.3281 0.068 Uiso 1 1 calc R . .
C136 C -0.6157(8) -0.2369(4) -0.2738(12) 0.164(10) Uiso 1 1 d D . .
H13A H -0.6325 -0.2186 -0.3044 0.196 Uiso 1 1 calc R . .
H13B H -0.5949 -0.2236 -0.2379 0.196 Uiso 1 1 calc R . .
Cl1 Cl -0.5812(3) -0.2651(3) -0.2846(4) 0.191(3) Uiso 1 1 d D . .
Cl2 Cl -0.6572(4) -0.2634(3) -0.2721(4) 0.201(4) Uiso 1 1 d D . .
C137 C -0.5000 -0.4589(12) -0.7500 0.171(16) Uiso 1 2 d S . .
H13C H -0.5215 -0.4748 -0.7452 0.205 Uiso 0.50 1 calc PR . .
H13D H -0.4785 -0.4748 -0.7548 0.205 Uiso 0.50 1 calc PR . .
Cl3 Cl -0.4647(6) -0.4309(4) -0.6904(7) 0.298(7) Uiso 1 1 d . . .
C138 C 0.0000 -0.5501(11) 0.2500 0.146(13) Uiso 1 2 d S . .
H13E H -0.0264 -0.5660 0.2449 0.176 Uiso 0.50 1 calc PR . .
H13F H 0.0264 -0.5660 0.2551 0.176 Uiso 0.50 1 calc PR . .
Cl4 Cl -0.0212(8) -0.5225(6) 0.1941(8) 0.386(10) Uiso 1 1 d . . .
C139 C -0.5953(9) -0.3087(6) -0.4479(11) 0.164(10) Uiso 1 1 d D . .
H13G H -0.5870 -0.2829 -0.4350 0.197 Uiso 1 1 calc R . .
H13H H -0.6149 -0.3089 -0.4894 0.197 Uiso 1 1 calc R . .
Cl5 Cl -0.6272(6) -0.3280(5) -0.4243(8) 0.359(9) Uiso 1 1 d D . .
Cl6 Cl -0.5431(7) -0.3340(7) -0.4215(11) 0.483(14) Uiso 1 1 d D . .
Cl7 Cl -0.5262(6) -0.1955(4) -0.7364(7) 0.156(5) Uiso 0.50 1 d PD . 1
Cl8 Cl -0.5641(6) -0.2512(4) -0.7034(7) 0.152(5) Uiso 0.50 1 d P A 1
O10 O -0.5047(5) -0.1911(4) -0.6830(6) 0.038(3) Uiso 0.50 1 d P B 2
C140 C -0.5496(8) -0.2444(6) -0.7219(9) 0.037(5) Uiso 0.50 1 d P B 2
H14A H -0.5803 -0.2576 -0.7383 0.056 Uiso 0.50 1 calc PR B 2
H14B H -0.5239 -0.2572 -0.6881 0.056 Uiso 0.50 1 calc PR B 2
H14C H -0.5410 -0.2432 -0.7491 0.056 Uiso 0.50 1 calc PR B 2
C141 C -0.5550(6) -0.2062(5) -0.7066(8) 0.094(5) Uiso 1 1 d D B 2
H14D H -0.5627 -0.2064 -0.6781 0.113 Uiso 0.50 1 calc PR B 2
H14E H -0.5803 -0.1922 -0.7399 0.113 Uiso 0.50 1 calc PR B 2
H15T H -0.5627 -0.2064 -0.6781 0.113 Uiso 0.50 1 calc PR B 1
H15U H -0.5803 -0.1922 -0.7399 0.113 Uiso 0.50 1 calc PR B 1
C142 C -0.5025(10) -0.1559(7) -0.6786(12) 0.061(7) Uiso 0.50 1 d P B 2
H14F H -0.5194 -0.1481 -0.6610 0.073 Uiso 0.50 1 calc PR B 2
H14G H -0.5202 -0.1451 -0.7167 0.073 Uiso 0.50 1 calc PR B 2
C143 C -0.4469(10) -0.1391(8) -0.6418(12) 0.069(8) Uiso 0.50 1 d P B 2
H14H H -0.4483 -0.1123 -0.6406 0.104 Uiso 0.50 1 calc PR B 2
H14I H -0.4299 -0.1461 -0.6593 0.104 Uiso 0.50 1 calc PR B 2
H14J H -0.4292 -0.1489 -0.6035 0.104 Uiso 0.50 1 calc PR B 2
C144 C -0.7259(9) -0.5150(8) -0.4628(12) 0.161(10) Uiso 1 1 d D . .
H14K H -0.7497 -0.5346 -0.4830 0.242 Uiso 1 1 calc R . .
H14L H -0.7387 -0.4920 -0.4837 0.242 Uiso 1 1 calc R . .
H14M H -0.7194 -0.5121 -0.4255 0.242 Uiso 1 1 calc R . .
C145 C -0.6783(7) -0.5250(6) -0.4570(11) 0.147(9) Uiso 1 1 d D . .
H14N H -0.6644 -0.5479 -0.4354 0.177 Uiso 1 1 calc R . .
H14O H -0.6841 -0.5281 -0.4944 0.177 Uiso 1 1 calc R . .
C146 C -0.6447(5) -0.4931(4) -0.4264(6) 0.066(4) Uiso 1 1 d D . .
H14P H -0.6376 -0.4911 -0.3883 0.079 Uiso 1 1 calc R . .
H14Q H -0.6602 -0.4700 -0.4468 0.079 Uiso 1 1 calc R . .
C147 C -0.5977(7) -0.4995(8) -0.4227(13) 0.180(12) Uiso 1 1 d D . .
H14R H -0.6029 -0.4987 -0.4599 0.215 Uiso 1 1 calc R . .
H14S H -0.5819 -0.5229 -0.4038 0.215 Uiso 1 1 calc R . .
C148 C -0.5689(11) -0.4661(7) -0.3866(13) 0.188(13) Uiso 1 1 d D . .
H14T H -0.5580 -0.4745 -0.3486 0.225 Uiso 1 1 calc R . .
H14U H -0.5393 -0.4672 -0.3869 0.225 Uiso 1 1 calc R . .
C149 C -0.5745(10) -0.4248(6) -0.3825(12) 0.157(10) Uiso 1 1 d D . .
H14V H -0.5444 -0.4150 -0.3496 0.236 Uiso 1 1 calc R . .
H14W H -0.6016 -0.4203 -0.3790 0.236 Uiso 1 1 calc R . .
H14X H -0.5809 -0.4128 -0.4164 0.236 Uiso 1 1 calc R . .
C150 C -0.5109(13) -0.5097(8) -0.5285(8) 0.222(16) Uiso 1 1 d D . .
H15A H -0.4984 -0.5348 -0.5258 0.267 Uiso 1 1 calc R . .
H15B H -0.5468 -0.5088 -0.5536 0.267 Uiso 1 1 calc R . .
C151 C -0.4849(13) -0.4796(8) -0.5392(15) 0.205(14) Uiso 1 1 d D . .
H15C H -0.4725 -0.4942 -0.5575 0.246 Uiso 1 1 calc R . .
H15D H -0.4560 -0.4757 -0.5006 0.246 Uiso 1 1 calc R . .
C152 C -0.4891(9) -0.4413(6) -0.5649(11) 0.141(9) Uiso 1 1 d D . .
H15E H -0.4572 -0.4339 -0.5561 0.211 Uiso 1 1 calc R . .
H15F H -0.5002 -0.4234 -0.5491 0.211 Uiso 1 1 calc R . .
H15G H -0.5125 -0.4425 -0.6056 0.211 Uiso 1 1 calc R . .
O11 O -0.5000 -0.4288(7) -0.2500 0.161(9) Uiso 1 2 d S . .
O12 O 0.0000 -0.4319(10) 0.2500 0.216(14) Uiso 1 2 d S . .
O13 O -0.9052(14) -0.5913(10) -0.5494(16) 0.160(13) Uiso 0.50 1 d P C 1
O14 O -0.9035(7) -0.5429(6) -0.5515(9) 0.082(6) Uiso 0.50 1 d PD D 2
C153 C -0.8432(13) -0.5560(10) -0.5679(13) 0.087(10) Uiso 0.50 1 d PD D 2
H15H H -0.8105 -0.5654 -0.5528 0.131 Uiso 0.50 1 calc PR D 2
H15I H -0.8450 -0.5302 -0.5785 0.131 Uiso 0.50 1 calc PR D 2
H15J H -0.8670 -0.5703 -0.6010 0.131 Uiso 0.50 1 calc PR D 2
C154 C -0.8543(10) -0.5591(11) -0.5231(13) 0.108(12) Uiso 0.50 1 d PD D 2
H15K H -0.8542 -0.5850 -0.5128 0.130 Uiso 0.50 1 calc PR D 2
H15L H -0.8304 -0.5451 -0.4889 0.130 Uiso 0.50 1 calc PR D 2
C155 C -0.9308(9) -0.5568(9) -0.5286(9) 0.083(9) Uiso 0.50 1 d PD D 2
H15M H -0.9409 -0.5825 -0.5401 0.099 Uiso 0.50 1 calc PR D 2
H15N H -0.9601 -0.5417 -0.5420 0.099 Uiso 0.50 1 calc PR D 2
C156 C -0.8957(9) -0.5540(7) -0.4651(8) 0.054(6) Uiso 0.50 1 d PD D 2
H15O H -0.9118 -0.5626 -0.4474 0.081 Uiso 0.50 1 calc PR D 2
H15P H -0.8856 -0.5284 -0.4546 0.081 Uiso 0.50 1 calc PR D 2
H15Q H -0.8670 -0.5692 -0.4526 0.081 Uiso 0.50 1 calc PR D 2

loop_
_atom_site_aniso_label
_atom_site_aniso_U_11
_atom_site_aniso_U_22
_atom_site_aniso_U_33
_atom_site_aniso_U_23
_atom_site_aniso_U_13
_atom_site_aniso_U_12
W1 0.0546(3) 0.0428(3) 0.0309(2) 0.00227(19) 0.0192(2) 0.0124(2)
W2 0.0660(4) 0.0374(3) 0.0338(3) 0.0003(2) 0.0133(2) 0.0000(2)
W3 0.0674(4) 0.0461(3) 0.0378(3) -0.0039(2) 0.0286(3) 0.0014(2)
P1 0.0546(19) 0.0436(17) 0.0352(15) 0.0029(13) 0.0215(14) 0.0107(14)
P2 0.0466(18) 0.0481(18) 0.0432(18) 0.0022(14) 0.0089(15) -0.0073(15)
P3 0.069(2) 0.053(2) 0.072(2) -0.0211(18) 0.042(2) -0.0033(18)
P4 0.058(2) 0.056(2) 0.0352(16) -0.0025(14) 0.0176(15) 0.0197(16)
P5 0.061(2) 0.0430(17) 0.0340(15) 0.0042(13) 0.0212(15) 0.0146(15)
P6 0.0547(19) 0.0489(18) 0.0303(15) 0.0010(13) 0.0167(14) 0.0071(15)
O1 0.077(6) 0.049(6) 0.056(5) -0.005(4) 0.035(5) 0.005(5)
O2 0.091(7) 0.077(7) 0.053(6) 0.005(5) 0.044(6) 0.011(6)
O3 0.070(6) 0.049(5) 0.043(5) 0.006(4) 0.012(5) 0.020(5)
O4 0.148(11) 0.059(6) 0.069(7) 0.000(5) 0.048(7) 0.047(7)
O5 0.152(12) 0.081(8) 0.043(6) -0.012(6) 0.011(7) -0.005(8)
O6 0.131(11) 0.060(7) 0.072(7) 0.011(6) 0.001(7) -0.041(7)
O7 0.073(7) 0.102(9) 0.055(6) -0.009(6) 0.023(6) -0.013(7)
O8 0.128(9) 0.066(6) 0.050(6) -0.010(5) 0.050(6) 0.009(6)
O9 0.132(10) 0.074(7) 0.067(7) 0.019(6) 0.065(7) 0.023(7)
N1 0.062(6) 0.032(5) 0.037(5) 0.004(4) 0.023(5) 0.002(4)
N2 0.071(7) 0.055(6) 0.039(6) 0.004(5) 0.027(5) 0.016(6)
N3 0.076(7) 0.030(5) 0.042(5) 0.000(4) 0.038(5) 0.006(5)
N4 0.045(6) 0.050(6) 0.028(5) 0.008(4) 0.011(4) -0.005(5)
N5 0.045(6) 0.056(6) 0.037(5) -0.006(5) 0.014(5) 0.012(5)
N6 0.090(9) 0.066(7) 0.047(6) 0.004(6) 0.034(6) 0.034(7)
N7 0.055(7) 0.070(8) 0.058(7) 0.021(6) 0.031(6) 0.009(6)
N8 0.104(10) 0.061(7) 0.056(7) -0.004(6) 0.051(7) -0.010(7)
C1 0.056(7) 0.051(8) 0.045(7) 0.014(6) 0.030(6) 0.017(6)
C2 0.073(9) 0.049(7) 0.024(6) 0.001(5) 0.020(6) 0.004(6)
C3 0.062(8) 0.036(6) 0.035(6) -0.006(5) 0.018(6) 0.008(6)
C4 0.101(12) 0.058(9) 0.045(8) -0.004(7) 0.024(8) 0.021(9)
C5 0.083(11) 0.064(9) 0.054(9) -0.008(7) 0.018(8) 0.001(8)
C6 0.105(12) 0.051(9) 0.034(7) 0.004(6) -0.002(8) -0.012(9)
C7 0.085(11) 0.070(9) 0.040(7) -0.002(7) 0.033(8) -0.005(8)
C8 0.088(10) 0.052(8) 0.061(9) -0.001(7) 0.047(8) 0.006(7)
C9 0.113(12) 0.066(9) 0.037(7) -0.006(7) 0.047(8) 0.003(9)
C10 0.063(8) 0.041(6) 0.041(6) -0.009(5) 0.024(6) 0.005(6)
C11 0.060(7) 0.038(6) 0.029(6) -0.003(5) 0.016(5) 0.010(5)
C12 0.049(7) 0.047(7) 0.042(6) 0.007(5) 0.022(6) 0.004(6)
C13 0.043(6) 0.051(7) 0.032(6) 0.007(5) 0.015(5) 0.008(5)
C14 0.069(8) 0.046(7) 0.041(7) -0.004(5) 0.030(6) -0.004(6)
C15 0.058(7) 0.037(6) 0.039(6) -0.007(5) 0.022(6) -0.003(5)
C16 0.070(9) 0.057(8) 0.038(6) 0.005(6) 0.031(6) 0.011(7)
C17 0.079(9) 0.059(8) 0.033(6) 0.011(6) 0.026(7) 0.023(7)
C18 0.099(11) 0.064(9) 0.045(8) 0.019(7) 0.032(8) 0.041(8)
C19 0.117(14) 0.073(10) 0.054(9) 0.026(8) 0.039(9) 0.041(10)
C20 0.108(13) 0.085(11) 0.045(8) 0.017(7) 0.044(9) 0.030(10)
C21 0.087(10) 0.058(8) 0.040(7) 0.008(6) 0.036(7) 0.020(7)
C22 0.061(8) 0.052(7) 0.036(6) 0.006(5) 0.022(6) 0.006(6)
C23 0.052(7) 0.039(6) 0.029(6) 0.002(5) 0.015(5) 0.008(5)
C24 0.073(9) 0.060(8) 0.050(7) -0.006(6) 0.038(7) -0.004(7)
C25 0.070(9) 0.060(8) 0.057(8) 0.003(7) 0.040(7) 0.009(7)
C26 0.074(9) 0.056(8) 0.047(7) -0.007(6) 0.031(7) 0.015(7)
C27 0.081(10) 0.051(8) 0.045(7) -0.008(6) 0.029(7) -0.012(7)
C28 0.052(7) 0.059(8) 0.031(6) -0.008(5) 0.018(6) -0.007(6)
C29 0.069(9) 0.055(8) 0.042(7) 0.004(6) 0.028(7) -0.003(7)
C30 0.093(11) 0.047(8) 0.040(7) -0.006(6) 0.023(8) -0.005(7)
C31 0.102(13) 0.065(10) 0.054(9) -0.013(8) 0.019(9) -0.034(9)
C32 0.089(13) 0.123(17) 0.068(11) 0.012(11) -0.006(10) -0.038(13)
C33 0.071(11) 0.088(13) 0.087(12) 0.024(10) 0.009(10) 0.003(10)
C34 0.046(8) 0.060(9) 0.064(9) 0.006(7) 0.005(7) -0.007(7)
C35 0.045(7) 0.049(7) 0.030(6) 0.009(5) 0.009(5) -0.005(6)
C36 0.046(7) 0.042(6) 0.036(6) -0.001(5) 0.018(5) -0.004(5)
C37 0.050(7) 0.053(7) 0.036(6) -0.007(5) 0.018(6) -0.009(6)
C38 0.068(8) 0.034(6) 0.054(7) 0.002(5) 0.034(7) -0.002(6)
C39 0.061(8) 0.042(7) 0.070(9) 0.011(6) 0.027(8) 0.007(6)
C40 0.060(8) 0.047(7) 0.053(7) 0.005(6) 0.027(7) 0.001(6)
C41 0.045(7) 0.047(7) 0.048(7) 0.009(5) 0.023(6) 0.001(6)
C42 0.066(9) 0.057(8) 0.065(9) -0.006(7) 0.028(8) -0.024(7)
C43 0.19(2) 0.078(12) 0.113(16) -0.020(11) 0.096(17) -0.065(14)
C44 0.23(3) 0.13(2) 0.119(19) 0.009(16) 0.09(2) -0.09(2)
C45 0.26(4) 0.20(3) 0.12(2) -0.02(2) 0.12(2) -0.14(3)
C46 0.17(2) 0.17(2) 0.076(13) -0.027(14) 0.075(15) -0.094(19)
C47 0.107(14) 0.086(12) 0.082(12) -0.015(9) 0.056(11) -0.039(10)
C48 0.049(8) 0.047(8) 0.062(9) 0.003(6) 0.009(7) -0.011(6)
C49 0.048(8) 0.055(9) 0.100(12) -0.013(8) 0.014(8) -0.013(7)
C50 0.050(10) 0.050(10) 0.19(2) -0.002(12) 0.024(13) -0.007(8)
C51 0.076(15) 0.079(15) 0.14(2) 0.013(14) -0.048(15) -0.029(12)
C52 0.080(15) 0.112(19) 0.107(17) -0.004(14) -0.020(13) -0.004(13)
C53 0.061(9) 0.079(11) 0.057(10) 0.012(8) -0.011(8) 0.005(8)
C54 0.078(10) 0.044(7) 0.048(8) -0.009(6) 0.023(7) 0.022(7)
C55 0.060(8) 0.050(8) 0.049(8) -0.010(6) 0.012(7) 0.013(7)
C56 0.069(10) 0.069(10) 0.062(9) 0.002(8) 0.011(8) 0.027(8)
C57 0.059(9) 0.092(12) 0.051(9) -0.027(9) -0.003(7) 0.034(9)
C58 0.075(11) 0.065(10) 0.070(11) -0.016(9) 0.018(9) 0.007(8)
C59 0.060(9) 0.077(10) 0.067(10) -0.019(8) 0.025(8) 0.002(8)
C60 0.055(8) 0.051(8) 0.058(8) -0.021(7) 0.022(7) 0.009(6)
C61 0.064(9) 0.057(9) 0.094(12) -0.023(8) 0.040(9) -0.001(8)
C62 0.084(12) 0.138(18) 0.092(13) -0.071(13) 0.019(11) 0.035(12)
C63 0.16(2) 0.17(2) 0.118(19) -0.063(18) 0.010(17) 0.10(2)
C64 0.18(2) 0.133(19) 0.089(15) -0.044(14) 0.045(16) 0.065(18)
C65 0.089(14) 0.110(16) 0.115(16) -0.050(14) 0.049(13) -0.002(12)
C66 0.084(11) 0.073(10) 0.092(12) -0.039(9) 0.050(10) -0.010(9)
C67 0.095(13) 0.074(11) 0.102(13) -0.043(10) 0.075(12) -0.024(9)
C68 0.131(17) 0.103(14) 0.21(2) -0.108(16) 0.138(19) -0.068(13)
C69 0.134(19) 0.106(16) 0.18(2) -0.059(16) 0.13(2) -0.023(15)
C70 0.14(2) 0.081(14) 0.15(2) -0.014(14) 0.11(2) -0.019(14)
C71 0.18(2) 0.059(10) 0.125(17) 0.004(10) 0.126(19) 0.002(12)
C72 0.17(2) 0.067(11) 0.111(15) -0.030(10) 0.110(16) -0.011(12)
C73 0.093(11) 0.056(8) 0.051(8) 0.010(6) 0.043(8) 0.027(8)
C74 0.089(11) 0.059(8) 0.044(7) 0.003(6) 0.037(8) 0.015(8)
C75 0.062(8) 0.054(8) 0.058(8) 0.014(6) 0.037(7) 0.013(6)
C76 0.062(8) 0.072(9) 0.054(8) 0.012(7) 0.037(7) 0.007(7)
C77 0.070(9) 0.062(8) 0.047(7) 0.002(6) 0.032(7) -0.006(7)
C78 0.090(11) 0.050(8) 0.054(8) 0.002(6) 0.040(8) 0.011(7)
C79 0.070(9) 0.056(8) 0.053(8) 0.015(6) 0.031(7) 0.030(7)
C80 0.088(10) 0.060(8) 0.039(7) 0.015(6) 0.032(7) 0.036(7)
C81 0.097(12) 0.060(9) 0.064(9) 0.020(7) 0.045(9) 0.037(8)
C82 0.113(14) 0.088(12) 0.064(10) 0.034(9) 0.040(10) 0.067(11)
C83 0.106(13) 0.087(11) 0.047(8) 0.026(8) 0.036(9) 0.052(10)
C84 0.076(10) 0.099(12) 0.033(7) 0.010(7) 0.024(7) 0.034(9)
C85 0.070(9) 0.072(9) 0.042(7) 0.009(7) 0.020(7) 0.030(8)
C86 0.064(9) 0.078(10) 0.027(6) -0.002(6) 0.010(6) 0.035(8)
C87 0.062(9) 0.102(12) 0.040(7) -0.025(8) 0.016(7) 0.020(8)
C88 0.063(10) 0.136(16) 0.055(9) -0.031(10) 0.025(8) 0.017(11)
C89 0.079(12) 0.127(16) 0.074(11) -0.049(11) 0.026(10) 0.028(12)
C90 0.091(12) 0.077(11) 0.069(11) -0.039(9) 0.017(10) -0.007(9)
C91 0.066(10) 0.079(11) 0.058(9) -0.017(8) 0.017(8) 0.013(9)
C92 0.056(8) 0.068(9) 0.040(7) -0.016(6) 0.017(6) 0.001(7)
C93 0.049(8) 0.066(9) 0.068(9) -0.020(7) 0.016(7) 0.006(7)
C94 0.047(9) 0.091(13) 0.120(15) -0.044(12) 0.035(10) 0.000(9)
C95 0.064(11) 0.095(14) 0.101(14) -0.038(11) 0.038(10) -0.008(10)
C96 0.063(10) 0.098(12) 0.088(11) -0.015(10) 0.048(9) -0.005(9)
C97 0.052(8) 0.095(12) 0.051(8) 0.005(8) 0.018(7) 0.016(8)
C98 0.050(7) 0.056(8) 0.039(6) 0.008(6) 0.024(6) 0.006(6)
C99 0.052(7) 0.067(8) 0.040(7) 0.004(6) 0.024(6) 0.001(6)
C100 0.052(8) 0.071(9) 0.042(7) 0.009(6) 0.022(6) -0.009(7)
C101 0.066(9) 0.071(9) 0.043(7) -0.015(6) 0.030(7) -0.020(7)
C102 0.056(8) 0.046(7) 0.049(7) 0.000(6) 0.026(6) -0.002(6)
C103 0.054(7) 0.061(8) 0.046(7) 0.007(6) 0.032(6) 0.011(6)
C104 0.054(7) 0.054(7) 0.041(6) 0.009(6) 0.027(6) 0.005(6)
C105 0.092(12) 0.054(8) 0.052(8) 0.016(7) 0.041(8) 0.035(8)
C106 0.087(12) 0.084(11) 0.063(9) 0.024(8) 0.048(9) 0.034(10)
C107 0.094(13) 0.126(16) 0.082(12) 0.042(12) 0.057(11) 0.057(12)
C108 0.14(2) 0.13(2) 0.069(12) 0.038(13) 0.073(14) 0.076(17)
C109 0.17(2) 0.096(14) 0.059(11) 0.014(10) 0.063(14) 0.053(15)
C110 0.095(11) 0.072(10) 0.052(8) 0.007(7) 0.042(8) 0.036(9)
C111 0.060(8) 0.034(6) 0.040(6) -0.003(5) 0.025(6) 0.003(5)
C112 0.071(9) 0.094(11) 0.062(9) 0.038(8) 0.042(8) 0.029(8)
C113 0.080(10) 0.093(11) 0.054(8) 0.032(8) 0.044(8) 0.027(9)
C114 0.069(9) 0.053(8) 0.042(7) 0.016(6) 0.027(7) 0.028(7)
C115 0.078(11) 0.103(13) 0.077(10) 0.047(10) 0.046(9) 0.049(10)
C116 0.071(10) 0.091(11) 0.066(9) 0.037(8) 0.043(8) 0.024(9)
C117 0.077(9) 0.057(8) 0.039(7) 0.008(6) 0.031(7) 0.021(7)
C118 0.072(9) 0.052(8) 0.040(7) 0.005(6) 0.025(7) 0.022(7)
C119 0.088(11) 0.066(9) 0.046(8) 0.010(7) 0.029(8) 0.010(8)
C120 0.093(12) 0.080(11) 0.040(8) 0.016(7) 0.029(8) 0.029(9)
C121 0.075(10) 0.091(12) 0.030(7) 0.001(7) 0.015(7) 0.031(9)
C122 0.063(8) 0.066(8) 0.038(7) -0.004(6) 0.017(6) 0.014(7)
C123 0.057(8) 0.062(8) 0.035(6) 0.002(6) 0.020(6) 0.018(6)
C124 0.068(8) 0.047(7) 0.042(7) 0.003(5) 0.029(7) 0.007(6)
C125 0.057(8) 0.058(8) 0.052(8) 0.001(6) 0.026(7) 0.004(6)
C126 0.060(9) 0.082(10) 0.058(9) 0.010(8) 0.025(7) 0.012(8)
C127 0.053(9) 0.094(12) 0.060(9) -0.004(8) 0.019(8) 0.004(8)
C128 0.060(9) 0.088(11) 0.047(8) 0.014(8) 0.006(7) 0.021(8)
C129 0.069(9) 0.062(9) 0.044(7) 0.002(6) 0.021(7) -0.001(7)
C130 0.058(8) 0.048(7) 0.035(6) -0.003(5) 0.019(6) 0.007(6)
C131 0.065(8) 0.053(8) 0.040(7) -0.008(6) 0.027(6) 0.006(6)
C132 0.059(8) 0.072(9) 0.052(8) -0.013(7) 0.035(7) -0.015(7)
C133 0.059(8) 0.062(8) 0.044(7) -0.005(6) 0.020(7) -0.003(7)
C134 0.058(8) 0.051(8) 0.065(9) -0.010(6) 0.030(7) 0.002(6)
C135 0.058(8) 0.053(8) 0.048(7) 0.000(6) 0.022(6) 0.010(6)

loop_
_atom_type_symbol
_atom_type_description
_atom_type_scat_dispersion_real
_atom_type_scat_dispersion_imag
_atom_type_scat_source
C C 0.0033 0.0016 'International Tables Vol C Tables 4.2.6.8 and 6.1.1.4'
H H 0.0000 0.0000 'International Tables Vol C Tables 4.2.6.8 and 6.1.1.4'
N N 0.0061 0.0033 'International Tables Vol C Tables 4.2.6.8 and 6.1.1.4'
O O 0.0106 0.0060 'International Tables Vol C Tables 4.2.6.8 and 6.1.1.4'
P P 0.1023 0.0942 'International Tables Vol C Tables 4.2.6.8 and 6.1.1.4'
Cl Cl 0.1484 0.1585 'International Tables Vol C Tables 4.2.6.8 and 6.1.1.4'
W W -0.8490 6.8722 'International Tables Vol C Tables 4.2.6.8 and 6.1.1.4'

loop_
_geom_angle_atom_site_label_1
_geom_angle_atom_site_label_2
_geom_angle_atom_site_label_3
_geom_angle
_geom_angle_site_symmetry_1
_geom_angle_site_symmetry_3
C1 W1 C3 85.8(5) . .
C1 W1 C2 90.7(5) . .
C3 W1 C2 81.7(5) . .
C1 W1 N3 174.4(4) . .
C3 W1 N3 97.9(4) . .
C2 W1 N3 94.0(4) . .
C1 W1 P1 98.5(4) . .
C3 W1 P1 89.8(4) . .
C2 W1 P1 167.1(4) . .
N3 W1 P1 77.5(2) . .
C1 W1 P4 85.8(4) . .
C3 W1 P4 167.2(4) . .
C2 W1 P4 88.8(4) . .
N3 W1 P4 91.2(3) . .
P1 W1 P4 100.93(11) . .
C6 W2 C5 86.6(6) . .
C6 W2 C4 79.4(8) . .
C5 W2 C4 90.2(6) . .
C6 W2 N4 94.5(5) . .
C5 W2 N4 176.1(6) . .
C4 W2 N4 93.7(5) . .
C6 W2 P2 93.8(6) . .
C5 W2 P2 99.1(5) . .
C4 W2 P2 168.2(4) . .
N4 W2 P2 77.1(3) . .
C6 W2 P5 165.6(6) . .
C5 W2 P5 86.8(5) . .
C4 W2 P5 87.9(5) . .
N4 W2 P5 93.0(2) . .
P2 W2 P5 99.85(11) . .
C9 W3 C7 88.5(7) . .
C9 W3 C8 86.0(5) . .
C7 W3 C8 83.4(6) . .
C9 W3 N5 175.5(5) . .
C7 W3 N5 94.1(5) . .
C8 W3 N5 97.9(5) . .
C9 W3 P3 101.2(5) . .
C7 W3 P3 168.0(5) . .
C8 W3 P3 90.1(5) . .
N5 W3 P3 76.7(3) . .
C9 W3 P6 85.9(4) . .
C7 W3 P6 88.1(4) . .
C8 W3 P6 168.4(4) . .
N5 W3 P6 90.5(2) . .
P3 W3 P6 99.60(11) . .
C23 P1 C22 105.4(5) . .
C23 P1 C29 100.3(6) . .
C22 P1 C29 101.9(6) . .
C23 P1 W1 125.8(4) . .
C22 P1 W1 109.6(4) . .
C29 P1 W1 111.1(4) . .
C48 P2 C42 98.9(7) . .
C48 P2 C41 103.7(6) . .
C42 P2 C41 102.3(6) . .
C48 P2 W2 126.1(6) . .
C42 P2 W2 113.2(5) . .
C41 P2 W2 109.8(4) . .
C60 P3 C61 102.1(7) . .
C60 P3 C67 106.5(8) . .
C61 P3 C67 96.9(7) . .
C60 P3 W3 108.2(5) . .
C61 P3 W3 114.1(5) . .
C67 P3 W3 126.2(7) . .
C92 P4 C86 99.5(7) . .
C92 P4 C85 101.0(7) . .
C86 P4 C85 104.8(6) . .
C92 P4 W1 116.0(4) . .
C86 P4 W1 113.0(4) . .
C85 P4 W1 120.0(5) . .
C104 P5 C111 102.4(5) . .
C104 P5 C105 102.9(7) . .
C111 P5 C105 99.3(6) . .
C104 P5 W2 116.8(4) . .
C111 P5 W2 117.3(4) . .
C105 P5 W2 115.5(5) . .
C123 P6 C130 101.5(6) . .
C123 P6 C124 101.0(6) . .
C130 P6 C124 99.2(6) . .
C123 P6 W3 120.3(4) . .
C130 P6 W3 116.1(4) . .
C124 P6 W3 115.5(4) . .
C14 N1 C12 112.4(10) . .
C14 N1 C10 115.0(9) . .
C12 N1 C10 112.8(9) . .
C77 N2 C75 108.3(10) . .
C77 N2 C73 110.8(11) . .
C75 N2 C73 109.2(9) . .
C16 N3 C11 112.4(10) . .
C16 N3 W1 132.6(8) . .
C11 N3 W1 115.0(7) . .
C35 N4 C13 111.2(9) . .
C35 N4 W2 132.1(8) . .
C13 N4 W2 116.7(7) . .
C54 N5 C15 110.8(11) . .
C54 N5 W3 132.2(9) . .
C15 N5 W3 117.0(7) . .
C79 N6 C74 116.7(11) . .
C98 N7 C76 115.2(12) . .
C117 N8 C78 117.4(12) . .
O1 C1 W1 178.0(11) . .
O2 C2 W1 170.0(12) . .
O3 C3 W1 170.4(12) . .
O4 C4 W2 175.9(16) . .
O5 C5 W2 178.9(18) . .
O6 C6 W2 175.2(18) . .
O7 C7 W3 175.1(13) . .
O8 C8 W3 171.1(14) . .
O9 C9 W3 178.8(15) . .
N1 C10 C11 110.3(10) . .
N3 C11 C10 111.9(10) . .
N1 C12 C13 109.2(9) . .
N4 C13 C12 111.2(9) . .
N1 C14 C15 109.2(10) . .
N5 C15 C14 110.6(10) . .
N3 C16 C17 127.3(12) . .
C18 C17 C22 117.9(11) . .
C18 C17 C16 116.2(12) . .
C22 C17 C16 125.8(11) . .
C19 C18 C17 121.7(13) . .
C20 C19 C18 119.2(13) . .
C19 C20 C21 121.4(13) . .
C22 C21 C20 120.1(12) . .
C21 C22 C17 119.7(11) . .
C21 C22 P1 122.0(10) . .
C17 C22 P1 118.3(9) . .
C28 C23 C24 119.5(11) . .
C28 C23 P1 120.6(10) . .
C24 C23 P1 119.9(9) . .
C25 C24 C23 120.1(13) . .
C26 C25 C24 119.6(13) . .
C25 C26 C27 120.0(12) . .
C28 C27 C26 120.5(13) . .
C23 C28 C27 120.3(13) . .
C30 C29 C34 117.9(13) . .
C30 C29 P1 124.6(11) . .
C34 C29 P1 117.6(10) . .
C31 C30 C29 120.6(14) . .
C30 C31 C32 121.5(15) . .
C33 C32 C31 118.1(16) . .
C32 C33 C34 121.1(17) . .
C33 C34 C29 120.6(15) . .
N4 C35 C36 128.5(10) . .
C37 C36 C41 118.1(11) . .
C37 C36 C35 115.8(10) . .
C41 C36 C35 126.0(10) . .
C38 C37 C36 121.4(11) . .
C37 C38 C39 120.2(12) . .
C40 C39 C38 120.0(12) . .
C39 C40 C41 122.5(12) . .
C40 C41 C36 117.4(11) . .
C40 C41 P2 125.5(10) . .
C36 C41 P2 117.1(9) . .
C47 C42 C43 118.8(16) . .
C47 C42 P2 124.8(11) . .
C43 C42 P2 116.4(13) . .
C42 C43 C44 123(2) . .
C45 C44 C43 118(2) . .
C46 C45 C44 119(2) . .
C45 C46 C47 122(2) . .
C42 C47 C46 119.1(16) . .
C53 C48 C49 117.5(14) . .
C53 C48 P2 123.1(13) . .
C49 C48 P2 119.4(12) . .
C48 C49 C50 121.0(19) . .
C49 C50 C51 117(2) . .
C52 C51 C50 122(2) . .
C53 C52 C51 117(3) . .
C52 C53 C48 125(2) . .
N5 C54 C55 126.7(13) . .
C56 C55 C60 120.6(14) . .
C56 C55 C54 114.8(15) . .
C60 C55 C54 124.7(12) . .
C55 C56 C57 120.7(17) . .
C58 C57 C56 117.6(15) . .
C59 C58 C57 121.1(16) . .
C58 C59 C60 122.5(17) . .
C55 C60 C59 117.3(13) . .
C55 C60 P3 118.9(10) . .
C59 C60 P3 123.7(13) . .
C62 C61 C66 117.1(14) . .
C62 C61 P3 125.3(13) . .
C66 C61 P3 117.6(13) . .
C61 C62 C63 120.4(19) . .
C64 C63 C62 117(2) . .
C65 C64 C63 124(2) . .
C66 C65 C64 117(2) . .
C65 C66 C61 123.6(19) . .
C68 C67 C72 125.2(19) . .
C68 C67 P3 118.2(17) . .
C72 C67 P3 116.0(13) . .
C67 C68 C69 113(2) . .
C70 C69 C68 122(2) . .
C69 C70 C71 121(2) . .
C70 C71 C72 120(2) . .
C71 C72 C67 118(2) . .
C74 C73 N2 114.4(12) . .
C73 C74 N6 109.3(12) . .
N2 C75 C76 114.7(11) . .
N7 C76 C75 107.8(11) . .
N2 C77 C78 114.2(11) . .
N8 C78 C77 107.1(11) . .
N6 C79 C80 123.4(12) . .
C81 C80 C85 119.6(12) . .
C81 C80 C79 119.7(12) . .
C85 C80 C79 120.1(12) . .
C80 C81 C82 120.5(14) . .
C83 C82 C81 120.8(14) . .
C82 C83 C84 120.6(13) . .
C83 C84 C85 119.9(14) . .
C84 C85 C80 118.6(13) . .
C84 C85 P4 121.1(11) . .
C80 C85 P4 120.3(9) . .
C87 C86 C91 118.5(13) . .
C87 C86 P4 118.7(13) . .
C91 C86 P4 122.5(12) . .
C86 C87 C88 121.2(17) . .
C89 C88 C87 118.3(17) . .
C88 C89 C90 122.1(15) . .
C91 C90 C89 118.9(18) . .
C90 C91 C86 120.9(17) . .
C97 C92 C93 116.9(14) . .
C97 C92 P4 120.1(11) . .
C93 C92 P4 122.9(12) . .
C94 C93 C92 121.8(17) . .
C95 C94 C93 118.0(16) . .
C96 C95 C94 123.4(19) . .
C95 C96 C97 118.0(18) . .
C96 C97 C92 121.9(15) . .
N7 C98 C99 122.6(12) . .
C104 C99 C100 119.6(12) . .
C104 C99 C98 121.0(11) . .
C100 C99 C98 119.3(11) . .
C101 C100 C99 120.7(12) . .
C100 C101 C102 119.6(12) . .
C101 C102 C103 120.2(12) . .
C102 C103 C104 122.6(12) . .
C103 C104 C99 117.2(12) . .
C103 C104 P5 121.4(9) . .
C99 C104 P5 121.4(10) . .
C106 C105 C110 119.2(15) . .
C106 C105 P5 122.6(12) . .
C110 C105 P5 117.8(14) . .
C105 C106 C107 120.0(18) . .
C108 C107 C106 121(2) . .
C107 C108 C109 120(2) . .
C110 C109 C108 121(2) . .
C109 C110 C105 119.4(19) . .
C116 C111 C112 116.1(11) . .
C116 C111 P5 120.2(10) . .
C112 C111 P5 123.7(10) . .
C113 C112 C111 121.1(13) . .
C114 C113 C112 120.9(13) . .
C115 C114 C113 117.6(12) . .
C114 C115 C116 123.4(15) . .
C111 C116 C115 120.8(13) . .
N8 C117 C118 124.2(12) . .
C119 C118 C123 121.3(13) . .
C119 C118 C117 115.0(13) . .
C123 C118 C117 123.5(11) . .
C120 C119 C118 119.1(15) . .
C121 C120 C119 120.2(13) . .
C120 C121 C122 120.9(14) . .
C123 C122 C121 121.2(15) . .
C122 C123 C118 117.2(12) . .
C122 C123 P6 122.0(11) . .
C118 C123 P6 120.7(9) . .
C125 C124 C129 119.2(13) . .
C125 C124 P6 122.2(10) . .
C129 C124 P6 118.5(10) . .
C124 C125 C126 121.0(13) . .
C127 C126 C125 120.3(15) . .
C128 C127 C126 120.1(15) . .
C127 C128 C129 120.5(13) . .
C124 C129 C128 118.6(14) . .
C131 C130 C135 117.0(12) . .
C131 C130 P6 120.3(9) . .
C135 C130 P6 122.7(11) . .
C132 C131 C130 121.9(12) . .
C133 C132 C131 119.6(13) . .
C132 C133 C134 121.3(13) . .
C133 C134 C135 119.3(13) . .
C134 C135 C130 120.9(14) . .
Cl1 C136 Cl2 107.6(10) . .
Cl3 C137 Cl3 109(3) . 2_453
Cl4 C138 Cl4 107(3) 2 .
Cl5 C139 Cl6 107.6(8) . .
C142 O10 C141 113.2(17) . .
C140 C141 O10 100.5(14) . .
O10 C142 C143 115(2) . .
C146 C145 C144 105.1(17) . .
C145 C146 C147 108.5(15) . .
C146 C147 C148 98.6(19) . .
C149 C148 C147 141(3) . .
C151 C150 C150 85(2) . 5_444
C150 C151 C152 146(3) . .
C154 O14 C155 112(2) . .
O14 C154 C153 103(2) . .
O14 C155 C156 105.4(19) . .

loop_
_geom_bond_atom_site_label_1
_geom_bond_atom_site_label_2
_geom_bond_distance
_geom_bond_site_symmetry_2
W1 C1 1.931(13) .
W1 C3 1.964(12) .
W1 C2 2.023(13) .
W1 N3 2.285(9) .
W1 P1 2.505(3) .
W1 P4 2.571(3) .
W2 C6 1.938(16) .
W2 C5 1.946(15) .
W2 C4 1.993(17) .
W2 N4 2.273(9) .
W2 P2 2.514(4) .
W2 P5 2.561(4) .
W3 C9 1.939(15) .
W3 C7 1.967(17) .
W3 C8 1.968(14) .
W3 N5 2.287(10) .
W3 P3 2.490(4) .
W3 P6 2.558(3) .
P1 C23 1.839(11) .
P1 C22 1.842(12) .
P1 C29 1.849(14) .
P2 C48 1.819(14) .
P2 C42 1.818(15) .
P2 C41 1.829(13) .
P3 C60 1.800(14) .
P3 C61 1.837(15) .
P3 C67 1.877(18) .
P4 C92 1.833(15) .
P4 C86 1.839(13) .
P4 C85 1.867(14) .
P5 C104 1.821(13) .
P5 C111 1.841(12) .
P5 C105 1.851(15) .
P6 C123 1.822(12) .
P6 C130 1.832(13) .
P6 C124 1.858(14) .
O1 C1 1.183(14) .
O2 C2 1.114(14) .
O3 C3 1.162(13) .
O4 C4 1.152(18) .
O5 C5 1.176(17) .
O6 C6 1.194(18) .
O7 C7 1.155(17) .
O8 C8 1.167(15) .
O9 C9 1.186(16) .
N1 C14 1.448(14) .
N1 C12 1.458(14) .
N1 C10 1.473(14) .
N2 C77 1.471(17) .
N2 C75 1.484(16) .
N2 C73 1.488(16) .
N3 C16 1.277(15) .
N3 C11 1.506(13) .
N4 C35 1.302(15) .
N4 C13 1.490(14) .
N5 C54 1.277(15) .
N5 C15 1.507(15) .
N6 C79 1.276(16) .
N6 C74 1.478(16) .
N7 C98 1.265(15) .
N7 C76 1.465(17) .
N8 C117 1.254(18) .
N8 C78 1.436(18) .
C10 C11 1.515(17) .
C12 C13 1.543(16) .
C14 C15 1.513(16) .
C16 C17 1.470(16) .
C17 C18 1.403(17) .
C17 C22 1.420(17) .
C18 C19 1.378(19) .
C19 C20 1.37(2) .
C20 C21 1.385(19) .
C21 C22 1.386(17) .
C23 C28 1.363(16) .
C23 C24 1.409(18) .
C24 C25 1.383(18) .
C25 C26 1.379(19) .
C26 C27 1.39(2) .
C27 C28 1.378(18) .
C29 C30 1.380(19) .
C29 C34 1.397(19) .
C30 C31 1.36(2) .
C31 C32 1.39(2) .
C32 C33 1.36(3) .
C33 C34 1.37(2) .
C35 C36 1.449(16) .
C36 C37 1.410(16) .
C36 C41 1.435(16) .
C37 C38 1.359(17) .
C38 C39 1.374(18) .
C39 C40 1.365(18) .
C40 C41 1.389(17) .
C42 C47 1.37(2) .
C42 C43 1.38(2) .
C43 C44 1.39(3) .
C44 C45 1.39(3) .
C45 C46 1.37(3) .
C46 C47 1.40(2) .
C48 C53 1.37(2) .
C48 C49 1.39(2) .
C49 C50 1.41(2) .
C50 C51 1.43(4) .
C51 C52 1.36(4) .
C52 C53 1.35(2) .
C54 C55 1.51(2) .
C55 C56 1.385(19) .
C55 C60 1.40(2) .
C56 C57 1.43(2) .
C57 C58 1.38(2) .
C58 C59 1.36(2) .
C59 C60 1.404(19) .
C61 C62 1.33(2) .
C61 C66 1.42(2) .
C62 C63 1.42(2) .
C63 C64 1.35(3) .
C64 C65 1.33(3) .
C65 C66 1.32(2) .
C67 C68 1.40(3) .
C67 C72 1.43(3) .
C68 C69 1.49(3) .
C69 C70 1.37(3) .
C70 C71 1.39(3) .
C71 C72 1.40(2) .
C73 C74 1.48(2) .
C75 C76 1.512(17) .
C77 C78 1.551(18) .
C79 C80 1.466(17) .
C80 C81 1.376(18) .
C80 C85 1.413(18) .
C81 C82 1.39(2) .
C82 C83 1.34(2) .
C83 C84 1.39(2) .
C84 C85 1.408(18) .
C86 C87 1.40(2) .
C86 C91 1.41(2) .
C87 C88 1.425(19) .
C88 C89 1.37(3) .
C89 C90 1.41(3) .
C90 C91 1.40(2) .
C92 C97 1.38(2) .
C92 C93 1.404(19) .
C93 C94 1.37(2) .
C94 C95 1.36(3) .
C95 C96 1.35(2) .
C96 C97 1.38(2) .
C98 C99 1.472(18) .
C99 C104 1.420(17) .
C99 C100 1.432(18) .
C100 C101 1.382(19) .
C101 C102 1.386(18) .
C102 C103 1.390(17) .
C103 C104 1.399(17) .
C105 C106 1.36(2) .
C105 C110 1.40(2) .
C106 C107 1.38(2) .
C107 C108 1.34(3) .
C108 C109 1.38(3) .
C109 C110 1.37(3) .
C111 C116 1.361(18) .
C111 C112 1.397(18) .
C112 C113 1.372(18) .
C113 C114 1.370(19) .
C114 C115 1.311(19) .
C115 C116 1.379(19) .
C117 C118 1.479(19) .
C118 C119 1.413(18) .
C118 C123 1.431(19) .
C119 C120 1.39(2) .
C120 C121 1.39(2) .
C121 C122 1.398(19) .
C122 C123 1.400(18) .
C124 C125 1.372(18) .
C124 C129 1.398(17) .
C125 C126 1.379(19) .
C126 C127 1.37(2) .
C127 C128 1.36(2) .
C128 C129 1.42(2) .
C130 C131 1.386(18) .
C130 C135 1.408(17) .
C131 C132 1.382(18) .
C132 C133 1.356(18) .
C133 C134 1.371(19) .
C134 C135 1.388(18) .
C136 Cl1 1.698(10) .
C136 Cl2 1.711(10) .
C137 Cl3 1.76(3) .
C137 Cl3 1.76(3) 2_453
C138 Cl4 1.69(3) 2
C138 Cl4 1.69(3) .
C139 Cl5 1.706(10) .
C139 Cl6 1.719(10) .
Cl7 Cl7 2.28(3) 2_453
O10 C142 1.29(3) .
O10 C141 1.51(2) .
C140 C141 1.50(3) .
C142 C143 1.65(4) .
C144 C145 1.540(10) .
C145 C146 1.507(10) .
C146 C147 1.525(10) .
C147 C148 1.536(10) .
C148 C149 1.530(10) .
C150 C151 1.533(10) .
C150 C150 1.545(10) 5_444
C151 C152 1.551(10) .
O14 C154 1.480(10) .
O14 C155 1.485(10) .
C153 C154 1.539(10) .
C155 C156 1.523(10) .
